data_2001104
loop_
_publ_author_name
'Pyrka, G. J.'
'Pinkerton, A. A.'

_publ_section_title
;
 Structure of the high-temperature-melting polymorph of
 2,2'-dipyridylamine
;
_journal_issue 1
_journal_name_full 'Acta Crystallographica Section C'
_journal_page_first 91
_journal_page_last 94
_journal_paper_doi 10.1107/S0108270191007163
_journal_volume 48
_journal_year 1992
_chemical_formula_sum 'C10 H9 N3'
_space_group_crystal_system triclinic
_space_group_IT_number 2
_space_group_name_Hall '-P 1'
_space_group_name_H-M_alt 'P -1'
_cell_angle_alpha 92.93(2)
_cell_angle_beta 93.01(2)
_cell_angle_gamma 107.5(2)
_cell_formula_units_Z 4
_cell_length_a 8.229(2)
_cell_length_b 10.654(3)
_cell_length_c 10.668(2)
_cell_volume 888.6(11)
_diffrn_radiation_type Mo
_diffrn_radiation_wavelength 0.71073
_exptl_absorpt_coefficient_mu 0.08
_exptl_crystal_density_diffrn 1.28
_exptl_crystal_F_000 360
_cod_data_source_file cr0297.cif
_cod_data_source_block cr0297a
_cod_depositor_comments
;
 Updating space group information and adding the symmetry operation list.

 Antanas Vaitkus,
 2018-06-14
;
_cod_original_cell_volume 888.6
_cod_original_sg_symbol_H-M P-1
_cod_database_code 2001104

loop_
_space_group_symop_id
_space_group_symop_operation_xyz
1 x,y,z
2 -x,-y,-z

loop_
_atom_site_label
_atom_site_fract_x
_atom_site_fract_y
_atom_site_fract_z
N1A .8421(2) .3429(2) .0797(2)
N2A .5826(2) .2742(2) .1597(2)
N3A .4456(2) .0814(2) .2548(2)
C1A .9669(3) .3198(2) .0166(2)
C2A .9706(3) .1970(2) -.0222(3)
C3A .8400(3) .0911(2) .0074(2)
C4A .7102(3) .1099(2) .0735(2)
C5A .7131(3) .2391(2) .1062(2)
C6A .4438(3) .1982(2) .2165(2)
C7A .3102(3) .2484(2) .2373(3)
C8A .1773(3) .1774(3) .3003(3)
C9A .1781(4) .0579(3) .3392(3)
C10A .3119(3) .0142(2) .3140(3)
H1A 1.055(2) .397(2) -.001(2)
H2A 1.063(2) .187(2) -.064(2)
H3A .846(2) .002(2) -.021(2)
H4A .620(2) .041(2) .101(2)
H5A .588(2) .358(2) .154(2)
H6A .323(3) .335(2) .208(2)
H7A .084(3) .214(2) .308(2)
H8A .092(3) .010(2) .375(2)
H9A .310(3) -.075(2) .341(2)
N1B .6262(2) .5721(2) .1702(2)
N2B .8755(2) .5768(2) .2745(2)
N3B 1.0567(2) .7111(2) .4375(2)
C1B .5057(3) .6284(2) .1395(2)
C2B .5019(3) .7467(2) .1908(3)
C3B .6271(3) .8108(2) .2818(3)
C4B .7529(3) .7579(2) .3166(2)
C5B .7508(3) .6385(2) .2562(2)
C6B 1.0209(3) .6081(2) .3540(2)
C7B 1.1254(3) .5267(2) .3437(2)
C8B 1.2702(3) .5532(3) .4206(3)
C9B 1.3101(3) .6596(3) .5069(3)
C10B 1.2030(3) .7332(3) .5122(2)
H1B .841(2) .798(2) .388(2)
H2B .625(3) .890(2) .335(2)
H3B .418(2) .775(2) .166(2)
H4B .417(2) .579(2) .083(2)
H5B .862(2) .510(2) .218(2)
H6B 1.086(2) .448(2) .281(2)
H7B 1.355(4) .492(3) .414(3)
H8B 1.400(3) .680(2) .563(2)
H9B 1.214(2) .803(2) .568(2)
